data_2005557
loop_
_publ_author_name
'Dekkers, J.'
'Kooijman, H.'
'Kroon, J.'
'Grech, E.'

_publ_section_title
;
 2-Hydroxy-1,4-naphthoquinone
;
_journal_issue 11
_journal_name_full 'Acta Crystallographica Section C'
_journal_page_first 2896
_journal_page_last 2899
_journal_paper_doi 10.1107/S0108270196007664
_journal_volume 52
_journal_year 1996
_chemical_formula_sum 'C10 H6 O3'
_chemical_formula_weight 174.16
_chemical_name_systematic
;
 ?
;
_space_group_IT_number 2
_symmetry_cell_setting triclinic
_symmetry_space_group_name_Hall '-P 1'
_symmetry_space_group_name_H-M 'P -1'
_cell_angle_alpha 82.080(7)
_cell_angle_beta 75.480(6)
_cell_angle_gamma 76.480(7)
_cell_formula_units_Z 4
_cell_length_a 7.1195(6)
_cell_length_b 9.5287(8)
_cell_length_c 12.3059(8)
_cell_measurement_reflns_used 25
_cell_measurement_temperature 295
_cell_measurement_theta_max 19.06
_cell_measurement_theta_min 9.63
_cell_volume 782.98(11)
_computing_cell_refinement 'SET4 (de Boer & Duisenberg, 1984)'
_computing_data_collection 'Locally modified CAD4-Version 5 Software'
_computing_data_reduction 'HELENA (Spek, 1993)'
_computing_molecular_graphics 'PLUTON (Spek, 1994)'
_computing_publication_material 'PLATON (Spek, 1990)'
_computing_structure_refinement 'SHELXL-93 (Sheldrick, 1993)'
_computing_structure_solution 'SHELXS86 (Sheldrick, 1986)'
_diffrn_ambient_temperature 295
_diffrn_measurement_device 'Enraf Nonius CAD4-F'
_diffrn_measurement_method '\w-2\q scans'
_diffrn_radiation_monochromator 'Zr filter'
_diffrn_radiation_source 'sealed tube'
_diffrn_radiation_type 'Mo K\a'
_diffrn_radiation_wavelength 0.71073
_diffrn_reflns_av_R_equivalents 0.0328
_diffrn_reflns_av_sigmaI/netI 0.0231
_diffrn_reflns_limit_h_max 9
_diffrn_reflns_limit_h_min -9
_diffrn_reflns_limit_k_max 12
_diffrn_reflns_limit_k_min -12
_diffrn_reflns_limit_l_max 15
_diffrn_reflns_limit_l_min -15
_diffrn_reflns_number 5703
_diffrn_reflns_reduction_process
;
 ?
;
_diffrn_reflns_theta_max 27.47
_diffrn_reflns_theta_min 1.72
_diffrn_standards_decay_% 3
_diffrn_standards_interval_time 60
_diffrn_standards_number 2
_exptl_absorpt_coefficient_mu 0.11
_exptl_absorpt_correction_type none
_exptl_crystal_colour yellow
_exptl_crystal_density_diffrn 1.477
_exptl_crystal_description block-shaped
_exptl_crystal_F_000 360
_exptl_crystal_size_max 0.6
_exptl_crystal_size_mid 0.6
_exptl_crystal_size_min 0.3
_refine_diff_density_max 0.204
_refine_diff_density_min -0.242
_refine_ls_extinction_method none
_refine_ls_goodness_of_fit_all 1.072
_refine_ls_goodness_of_fit_obs 1.072
_refine_ls_hydrogen_treatment noref
_refine_ls_matrix_type full
_refine_ls_number_parameters 237
_refine_ls_number_reflns 3601
_refine_ls_R_factor_obs 0.0424
_refine_ls_shift/esd_max 0.002
_refine_ls_shift/esd_mean 0.000
_refine_ls_structure_factor_coef F^2^
_refine_ls_weighting_details 'w=1/[s^2^(Fo^2^)+( 0.0688P)^2^+0.0492P] where P=(Fo^2^+2Fc^2^)/3'
_refine_ls_weighting_scheme calc
_refine_ls_wR_factor_all 0.1258
_refine_ls_wR_factor_obs 0.1258
_reflns_number_observed 3601
_reflns_number_total 3601
_reflns_observed_criterion >=1.5sigma(I)
_cod_data_source_file ab1365.cif
_cod_data_source_block A031A
_cod_depositor_comments
;
The following automatic conversions were performed:
'_symmetry_cell_setting' value 'Triclinic' changed to 'triclinic'
according to '/home/saulius/struct/CIF-dictionaries/cif_core.dic'
dictionary named 'cif_core.dic' version 2.4.1 from 2010-06-29.

Automatic conversion script
Id: cif_fix_enum 1527 2010-12-29 10:47:43Z saulius 

The following automatic conversions were performed:

'_symmetry_cell_setting' value 'Triclinic' changed to 'triclinic'
according to /home/saulius/struct/CIF-dictionaries/cif_core.dic
dictionary named 'cif_core.dic' version 2.4.1 from 2010-06-29.

Automatic conversion script
Id: cif_fix_values 1715 2011-07-08 13:25:40Z adriana 

The following automatic conversions were performed:

'_refine_ls_weighting_scheme' value 'calc w=1/[s^2^(Fo^2^)+(
0.0688P)^2^+0.0492P] where P=(Fo^2^+2Fc^2^)/3' was changed to 'calc'.
New tag '_refine_ls_weighting_details' was created. The value of the
new tag was set to 'w=1/[s^2^(Fo^2^)+( 0.0688P)^2^+0.0492P] where
P=(Fo^2^+2Fc^2^)/3'.

Automatic conversion script
Id: cif_fix_values 3143 2015-03-26 13:38:13Z robertas 
;
_cod_original_formula_sum ' C10 H6 O3'
_cod_database_code 2005557

loop_
_symmetry_equiv_pos_as_xyz
x,y,z
-x,-y,-z

loop_
_atom_site_aniso_label
_atom_site_aniso_U_11
_atom_site_aniso_U_22
_atom_site_aniso_U_33
_atom_site_aniso_U_12
_atom_site_aniso_U_13
_atom_site_aniso_U_23
O101 0.0938(10) 0.0559(7) 0.0376(6) -0.0274(7) 0.0207(6) -0.0130(5)
O102 0.0973(10) 0.0393(6) 0.0424(6) -0.0280(6) 0.0200(6) -0.0135(5)
O104 0.0670(7) 0.0498(6) 0.0306(5) -0.0202(5) 0.0106(5) -0.0064(4)
C101 0.0525(8) 0.0388(8) 0.0313(7) -0.0158(6) 0.0033(6) -0.0035(5)
C102 0.0583(9) 0.0354(7) 0.0367(7) -0.0167(7) 0.0019(6) -0.0069(6)
C103 0.0648(10) 0.0357(7) 0.0380(8) -0.0209(7) 0.0069(7) -0.0027(6)
C104 0.0464(8) 0.0386(7) 0.0291(6) -0.0136(6) 0.0018(6) -0.0028(5)
C105 0.0559(9) 0.0406(8) 0.0394(7) -0.0121(7) -0.0024(6) -0.0097(6)
C106 0.0672(10) 0.0339(7) 0.0564(9) -0.0132(7) -0.0142(8) -0.0070(7)
C107 0.0721(11) 0.0378(8) 0.0547(10) -0.0236(8) -0.0096(8) 0.0057(7)
C108 0.0638(10) 0.0427(8) 0.0367(8) -0.0201(7) 0.0032(7) 0.0026(6)
C109 0.0480(8) 0.0351(7) 0.0312(7) -0.0131(6) -0.0013(6) -0.0012(5)
C110 0.0427(7) 0.0352(7) 0.0299(6) -0.0121(6) -0.0019(5) -0.0031(5)
O201 0.0801(8) 0.0519(7) 0.0373(6) -0.0200(6) 0.0198(5) -0.0059(5)
O202 0.0721(8) 0.0360(5) 0.0372(6) -0.0203(5) 0.0089(5) -0.0023(4)
O204 0.0673(7) 0.0488(6) 0.0299(5) -0.0205(5) 0.0091(5) -0.0057(4)
C201 0.0443(8) 0.0372(7) 0.0318(7) -0.0092(6) 0.0016(6) -0.0043(5)
C202 0.0478(8) 0.0323(7) 0.0312(7) -0.0111(6) -0.0028(6) -0.0009(5)
C203 0.0550(9) 0.0330(7) 0.0318(7) -0.0116(6) 0.0014(6) -0.0061(5)
C204 0.0438(7) 0.0401(7) 0.0273(6) -0.0120(6) -0.0002(5) -0.0036(5)
C205 0.0620(10) 0.0423(8) 0.0407(8) -0.0188(7) -0.0016(7) -0.0002(6)
C206 0.0716(11) 0.0358(8) 0.0648(11) -0.0204(8) -0.0114(9) -0.0014(7)
C207 0.0627(10) 0.0384(8) 0.0647(11) -0.0081(7) -0.0060(8) -0.0188(7)
C208 0.0528(9) 0.0432(8) 0.0430(8) -0.0095(7) 0.0021(7) -0.0136(6)
C209 0.0420(7) 0.0342(7) 0.0336(7) -0.0086(6) -0.0025(6) -0.0055(5)
C210 0.0448(8) 0.0342(7) 0.0321(7) -0.0112(6) -0.0034(6) -0.0027(5)

loop_
_atom_site_label
_atom_site_occupancy
_atom_site_fract_x
_atom_site_fract_y
_atom_site_fract_z
_atom_site_U_iso_or_equiv
_atom_site_thermal_displace_type
O101 1.000 0.3364(2) 0.07895(14) 0.42716(10) 0.0660(5) Uani
O102 1.000 0.1977(2) -0.14519(13) 0.54833(10) 0.0629(4) Uani
O104 1.000 -0.0857(2) 0.14799(13) 0.84662(9) 0.0514(3) Uani
C101 1.000 0.2401(2) 0.1007(2) 0.52129(12) 0.0421(4) Uani
C102 1.000 0.1596(2) -0.0202(2) 0.59480(12) 0.0442(4) Uani
C103 1.000 0.0546(3) -0.0046(2) 0.70066(13) 0.0478(5) Uani
C104 1.000 0.0082(2) 0.1332(2) 0.74907(11) 0.0391(4) Uani
C105 1.000 0.0298(2) 0.3937(2) 0.71969(13) 0.0459(5) Uani
C106 1.000 0.0998(3) 0.5091(2) 0.65460(15) 0.0517(5) Uani
C107 1.000 0.2194(3) 0.4912(2) 0.54856(15) 0.0546(6) Uani
C108 1.000 0.2672(3) 0.3572(2) 0.50587(13) 0.0495(5) Uani
C109 1.000 0.1950(2) 0.2416(2) 0.56907(11) 0.0389(4) Uani
C110 1.000 0.0779(2) 0.2588(2) 0.67752(11) 0.0364(4) Uani
O201 1.000 0.8277(2) 0.82177(13) -0.07258(9) 0.0612(4) Uani
O202 1.000 0.6919(2) 1.05372(11) 0.04619(9) 0.0509(4) Uani
O204 1.000 0.3755(2) 0.76462(12) 0.34042(9) 0.0507(3) Uani
C201 1.000 0.7260(2) 0.8028(2) 0.02073(11) 0.0394(4) Uani
C202 1.000 0.6447(2) 0.92806(15) 0.09196(11) 0.0379(4) Uani
C203 1.000 0.5291(2) 0.9151(2) 0.19557(12) 0.0412(4) Uani
C204 1.000 0.4778(2) 0.7777(2) 0.24446(11) 0.0379(4) Uani
C205 1.000 0.5084(3) 0.5176(2) 0.22076(14) 0.0491(5) Uani
C206 1.000 0.5885(3) 0.3966(2) 0.1595(2) 0.0569(6) Uani
C207 1.000 0.7119(3) 0.4085(2) 0.0543(2) 0.0558(6) Uani
C208 1.000 0.7550(2) 0.5408(2) 0.00888(14) 0.0478(5) Uani
C209 1.000 0.6771(2) 0.66199(15) 0.06936(11) 0.0373(4) Uani
C210 1.000 0.5540(2) 0.6504(2) 0.17654(11) 0.0375(4) Uani
H102 1.000 0.263(3) -0.1366(8) 0.4835(7) 0.0940 Uiso
H103 1.000 0.0105(3) -0.0836(2) 0.74395(13) 0.0570 Uiso
H105 1.000 -0.0494(2) 0.4065(2) 0.79168(13) 0.0550 Uiso
H106 1.000 0.0657(3) 0.5996(2) 0.68274(15) 0.0620 Uiso
H107 1.000 0.2680(3) 0.5689(2) 0.50578(15) 0.0660 Uiso
H108 1.000 0.3483(3) 0.3449(2) 0.43429(13) 0.0590 Uiso
H202 1.000 0.769(3) 1.0420(5) -0.0153(8) 0.0760 Uiso
H203 1.000 0.4807(2) 0.9958(2) 0.23694(12) 0.0490 Uiso
H205 1.000 0.4242(3) 0.5092(2) 0.29148(14) 0.0590 Uiso
H206 1.000 0.5584(3) 0.3074(2) 0.1897(2) 0.0680 Uiso
H207 1.000 0.7661(3) 0.3272(2) 0.0139(2) 0.0670 Uiso
H208 1.000 0.8368(2) 0.5490(2) -0.06264(14) 0.0570 Uiso

loop_
_atom_type_symbol
_atom_type_description
_atom_type_scat_dispersion_real
_atom_type_scat_dispersion_imag
_atom_type_scat_source
O O 0.0106 0.0060 'International Tables Vol C Tables 4.2.6.8 and 6.1.1.4'
H H 0.0000 0.0000 'International Tables Vol C Tables 4.2.6.8 and 6.1.1.4'
C C 0.0033 0.0016 'International Tables Vol C Tables 4.2.6.8 and 6.1.1.4'

loop_
_geom_angle_atom_site_label_1
_geom_angle_atom_site_label_2
_geom_angle_atom_site_label_3
_geom_angle
_geom_angle_publ_flag
O101 C101 C102 119.15(16) yes
O101 C101 C109 123.64(15) yes
C102 C101 C109 117.20(13) no
O102 C102 C101 115.93(13) yes
O102 C102 C103 121.67(16) yes
C101 C102 C103 122.40(16) no
C102 C103 C104 121.21(16) no
O104 C104 C103 121.66(15) yes
O104 C104 C110 119.92(16) yes
C103 C104 C110 118.43(13) no
C106 C105 C110 119.97(15) no
C105 C106 C107 120.58(17) no
C106 C107 C108 119.72(17) no
C107 C108 C109 120.33(16) no
C101 C109 C108 120.01(13) no
C101 C109 C110 120.04(15) no
C108 C109 C110 119.95(16) no
C104 C110 C105 119.99(13) no
C104 C110 C109 120.58(16) no
C105 C110 C109 119.41(15) no
C102 O102 H102 109.4(6) no
C102 C103 H103 119.4(2) no
C104 C103 H103 119.40(19) no
C106 C105 H105 120.0(2) no
C110 C105 H105 120.1(2) no
C105 C106 H106 119.7(2) no
C107 C106 H106 119.7(2) no
C106 C107 H107 120.1(2) no
C108 C107 H107 120.2(2) no
C107 C108 H108 119.8(2) no
C109 C108 H108 119.9(2) no
O201 C201 C202 118.86(15) yes
O201 C201 C209 123.65(15) yes
C202 C201 C209 117.49(12) no
O202 C202 C201 116.23(12) yes
O202 C202 C203 121.77(14) yes
C201 C202 C203 121.99(14) no
C202 C203 C204 121.31(15) no
O204 C204 C203 121.49(15) yes
O204 C204 C210 119.88(15) yes
C203 C204 C210 118.63(12) no
C206 C205 C210 120.09(17) no
C205 C206 C207 120.29(18) no
C206 C207 C208 119.95(18) no
C207 C208 C209 120.31(16) no
C201 C209 C208 119.97(13) no
C201 C209 C210 119.97(13) no
C208 C209 C210 120.06(14) no
C204 C210 C205 120.12(13) no
C204 C210 C209 120.56(15) no
C205 C210 C209 119.28(15) no
C202 O202 H202 109.5(5) no
C202 C203 H203 119.35(19) no
C204 C203 H203 119.34(17) no
C206 C205 H205 120.0(2) no
C210 C205 H205 119.9(2) no
C205 C206 H206 119.9(3) no
C207 C206 H206 119.8(2) no
C206 C207 H207 120.0(2) no
C208 C207 H207 120.0(3) no
C207 C208 H208 119.9(2) no
C209 C208 H208 119.8(2) no

loop_
_geom_bond_atom_site_label_1
_geom_bond_atom_site_label_2
_geom_bond_distance
_geom_bond_publ_flag
O101 C101 1.2068(19) yes
O102 C102 1.333(2) yes
O104 C104 1.2280(18) yes
C101 C102 1.495(2) no
C101 C109 1.474(3) no
C102 C103 1.338(2) no
C103 C104 1.450(3) no
C104 C110 1.491(2) no
C105 C106 1.383(3) no
C105 C110 1.388(3) no
C106 C107 1.376(3) no
C107 C108 1.384(3) no
C108 C109 1.382(2) no
C109 C110 1.3934(19) no
O102 H102 0.820(11) no
C103 H103 0.930(3) no
C105 H105 0.930(2) no
C106 H106 0.930(3) no
C107 H107 0.931(3) no
C108 H108 0.930(2) no
O201 C201 1.2094(18) yes
O202 C202 1.3309(18) yes
O204 C204 1.2293(18) yes
C201 C202 1.496(2) no
C201 C209 1.474(2) no
C202 C203 1.340(2) no
C203 C204 1.451(2) no
C204 C210 1.486(2) no
C205 C206 1.393(3) no
C205 C210 1.384(3) no
C206 C207 1.377(3) no
C207 C208 1.377(3) no
C208 C209 1.388(2) no
C209 C210 1.3948(19) no
O202 H202 0.820(12) no
C203 H203 0.930(2) no
C205 H205 0.930(3) no
C206 H206 0.930(3) no
C207 H207 0.931(3) no
C208 H208 0.930(2) no

loop_
_geom_torsion_atom_site_label_1
_geom_torsion_atom_site_label_2
_geom_torsion_atom_site_label_3
_geom_torsion_atom_site_label_4
_geom_torsion
_geom_torsion_publ_flag
O101 C101 C102 O102 -1.6(2) no
O101 C101 C102 C103 178.81(18) no
C109 C101 C102 O102 178.10(14) no
C109 C101 C102 C103 -1.5(2) no
O101 C101 C109 C108 -1.2(3) no
O101 C101 C109 C110 178.18(16) no
C102 C101 C109 C108 179.20(15) no
C102 C101 C109 C110 -1.5(2) no
O102 C102 C103 C104 -177.85(16) no
C101 C102 C103 C104 1.8(3) no
C102 C103 C104 O104 -178.98(17) no
C102 C103 C104 C110 0.8(3) no
O104 C104 C110 C105 -2.6(2) no
O104 C104 C110 C109 176.01(15) no
C103 C104 C110 C105 177.58(16) no
C103 C104 C110 C109 -3.8(2) no
C110 C105 C106 C107 -0.9(3) no
C106 C105 C110 C104 177.93(16) no
C106 C105 C110 C109 -0.7(2) no
C105 C106 C107 C108 1.2(3) no
C106 C107 C108 C109 0.2(3) no
C107 C108 C109 C101 177.59(17) no
C107 C108 C109 C110 -1.8(3) no
C101 C109 C110 C104 4.0(2) no
C101 C109 C110 C105 -177.34(14) no
C108 C109 C110 C104 -176.61(16) no
C108 C109 C110 C105 2.0(2) no
O201 C201 C202 O202 -0.1(2) no
O201 C201 C202 C203 179.20(16) no
C209 C201 C202 O202 179.70(13) no
C209 C201 C202 C203 -1.0(2) no
O201 C201 C209 C208 2.4(2) no
O201 C201 C209 C210 -178.18(15) no
C202 C201 C209 C208 -177.40(14) no
C202 C201 C209 C210 2.0(2) no
O202 C202 C203 C204 179.71(15) no
C201 C202 C203 C204 0.4(2) no
C202 C203 C204 O204 178.34(15) no
C202 C203 C204 C210 -0.8(2) no
O204 C204 C210 C205 0.6(2) no
O204 C204 C210 C209 -177.29(15) no
C203 C204 C210 C205 179.79(17) no
C203 C204 C210 C209 1.9(2) no
C210 C205 C206 C207 -0.6(3) no
C206 C205 C210 C204 -176.55(18) no
C206 C205 C210 C209 1.4(3) no
C205 C206 C207 C208 -0.6(3) no
C206 C207 C208 C209 1.0(3) no
C207 C208 C209 C201 179.22(17) no
C207 C208 C209 C210 -0.2(3) no
C201 C209 C210 C204 -2.5(2) no
C201 C209 C210 C205 179.58(16) no
C208 C209 C210 C204 176.93(14) no
C208 C209 C210 C205 -1.0(2) no

loop_
_cod_related_entry_id
_cod_related_entry_database
_cod_related_entry_code
1 ChemSpider 10430995
